data_7132224
loop_
_publ_author_name
'Shudo, Hiroki'
'Kuwayama, Motonobu'
'Segawa, Yasutomo'
'Yagi, Akiko'
'Itami, Kenichiro'

_publ_section_title
;
 Half-substituted fluorocycloparaphenylenes with high symmetry: Synthesis,
 properties and derivatization to densely substituted carbon nanorings
;
_journal_name_full 'Chemical Communications'
_journal_paper_doi 10.1039/D3CC04887J
_journal_year 2023
_chemical_formula_moiety 'C36 H12 F12, 2(C4 H8 O)'
_chemical_formula_sum 'C44 H28 F12 O2'
_chemical_formula_weight 816.66
_space_group_crystal_system triclinic
_space_group_IT_number 2
_space_group_name_Hall '-P 1'
_space_group_name_H-M_alt 'P -1'
_atom_sites_solution_hydrogens geom
_atom_sites_solution_primary iterative
_audit_creation_date 2022-10-21
_audit_creation_method
;
Olex2 1.3-ac4
(compiled 2018.12.05 svn.r3537 for Rigaku Oxford Diffraction, GUI svn.r5625)
;
_audit_update_record
;
2023-02-16 deposited with the CCDC.	2023-10-18 downloaded from the CCDC.
;
_cell_angle_alpha 112.645(5)
_cell_angle_beta 100.614(4)
_cell_angle_gamma 109.590(4)
_cell_formula_units_Z 1
_cell_length_a 9.9513(5)
_cell_length_b 10.4272(5)
_cell_length_c 10.5475(5)
_cell_measurement_reflns_used 5271
_cell_measurement_temperature 123(2)
_cell_measurement_theta_max 29.9520
_cell_measurement_theta_min 2.2620
_cell_volume 887.70(10)
_computing_cell_refinement 'CrysAlisPro 1.171.41.120a (Rigaku OD, 2021)'
_computing_data_collection 'CrysAlisPro 1.171.41.120a (Rigaku OD, 2021)'
_computing_data_reduction 'CrysAlisPro 1.171.41.120a (Rigaku OD, 2021)'
_computing_molecular_graphics 'Olex2 (Dolomanov et al., 2009)'
_computing_publication_material 'Olex2 (Dolomanov et al., 2009)'
_computing_structure_refinement 'ShelXL (Sheldrick, 2015)'
_computing_structure_solution 'olex2.solve (Bourhis et al., 2015)'
_diffrn_ambient_temperature 123(2)
_diffrn_detector 'Hybrid Pixel Array Detector'
_diffrn_detector_area_resol_mean 5.8140
_diffrn_detector_type 'Pilatus 200K'
_diffrn_measured_fraction_theta_full 1.000
_diffrn_measured_fraction_theta_max 0.817
_diffrn_measurement_details
;
List of Runs (angles in degrees, time in seconds):

  # Type    Start    End  Width  t~exp~   \w     \q     \k     \f   Frames
#--------------------------------------------------------------------------
  1  \w      8.00  36.00   0.50  100.00    --   -2.77  81.00 -25.00   56
  2  \w    -42.00   8.00   0.50  100.00    --   -2.77 -81.00-148.00  100
  3  \w    -29.00  28.00   0.50  100.00    --    3.32 -81.00-148.00  114
  4  \w    -17.00   8.00   0.50  100.00    --    3.32  81.00 -25.00   50
  5  \w    -62.00   8.00   0.50  100.00    --   -2.77 -37.00   0.00  140
  6  \w    -12.00  38.00   0.50  100.00    --    3.32 -99.00   0.00  100
  7  \w    -56.00  20.00   0.50  100.00    --    3.32 -57.00 120.00  152
  8  \w    -11.00  34.00   0.50  100.00    --    3.32  57.00 -30.00   90
  9  \w     50.00  76.00   0.50  100.00    --    3.32  57.00 -30.00   52
 10  \w    -12.00  14.00   0.50  100.00    --    3.32 -99.00  90.00   52
;
_diffrn_measurement_device 'four-circle diffractometer'
_diffrn_measurement_device_type 'ROD, Synergy Custom system, Pilatus 200K'
_diffrn_measurement_method '\w scans'
_diffrn_measurement_specimen_support 'Mitegen 50um'
_diffrn_orient_matrix_type 'CrysAlisPro convention (1999,Acta A55,543-557)'
_diffrn_orient_matrix_UB_11 -0.0715386000
_diffrn_orient_matrix_UB_12 -0.0495340000
_diffrn_orient_matrix_UB_13 -0.0036467000
_diffrn_orient_matrix_UB_21 0.0365287000
_diffrn_orient_matrix_UB_22 0.0051069000
_diffrn_orient_matrix_UB_23 0.0674062000
_diffrn_orient_matrix_UB_31 -0.0112103000
_diffrn_orient_matrix_UB_32 0.0656914000
_diffrn_orient_matrix_UB_33 0.0393010000
_diffrn_radiation_collimation 0.3
_diffrn_radiation_monochromator mirror
_diffrn_radiation_probe x-ray
_diffrn_radiation_type MoK\a
_diffrn_radiation_wavelength 0.71073
_diffrn_reflns_av_R_equivalents 0.0639
_diffrn_reflns_av_unetI/netI 0.0602
_diffrn_reflns_Laue_measured_fraction_full 1.000
_diffrn_reflns_Laue_measured_fraction_max 0.817
_diffrn_reflns_limit_h_max 13
_diffrn_reflns_limit_h_min -12
_diffrn_reflns_limit_k_max 12
_diffrn_reflns_limit_k_min -13
_diffrn_reflns_limit_l_max 14
_diffrn_reflns_limit_l_min -13
_diffrn_reflns_number 13568
_diffrn_reflns_point_group_measured_fraction_full 1.000
_diffrn_reflns_point_group_measured_fraction_max 0.817
_diffrn_reflns_theta_full 25.000
_diffrn_reflns_theta_max 29.821
_diffrn_reflns_theta_min 2.243
_diffrn_source 'Rotating-anode X-ray tube'
_diffrn_source_current 24.0
_diffrn_source_power 1.2
_diffrn_source_target Mo
_diffrn_source_type 'Rigaku (Mo) X-ray Source'
_diffrn_source_voltage 50.0
_exptl_absorpt_coefficient_mu 0.136
_exptl_absorpt_correction_T_max 1.00000
_exptl_absorpt_correction_T_min 0.81504
_exptl_absorpt_correction_type multi-scan
_exptl_absorpt_process_details
;
CrysAlisPro 1.171.41.120a (Rigaku Oxford Diffraction, 2021)
Empirical absorption correction using spherical harmonics,
implemented in SCALE3 ABSPACK scaling algorithm.
;
_exptl_crystal_colour yellow
_exptl_crystal_colour_primary yellow
_exptl_crystal_density_diffrn 1.528
_exptl_crystal_description block
_exptl_crystal_F_000 416
_exptl_crystal_size_max 0.1
_exptl_crystal_size_mid 0.1
_exptl_crystal_size_min 0.05
_refine_diff_density_max 1.546
_refine_diff_density_min -1.070
_refine_diff_density_rms 0.106
_refine_ls_extinction_method none
_refine_ls_goodness_of_fit_ref 1.061
_refine_ls_hydrogen_treatment constr
_refine_ls_matrix_type full
_refine_ls_number_parameters 353
_refine_ls_number_reflns 4167
_refine_ls_number_restraints 312
_refine_ls_restrained_S_all 1.087
_refine_ls_R_factor_all 0.1062
_refine_ls_R_factor_gt 0.0816
_refine_ls_shift/su_max 0.000
_refine_ls_shift/su_mean 0.000
_refine_ls_structure_factor_coef Fsqd
_refine_ls_weighting_details 'w=1/[\s^2^(Fo^2^)+(0.1354P)^2^+1.5167P] where P=(Fo^2^+2Fc^2^)/3'
_refine_ls_weighting_scheme calc
_refine_ls_wR_factor_gt 0.2272
_refine_ls_wR_factor_ref 0.2456
_reflns_Friedel_coverage 0.000
_reflns_number_gt 3064
_reflns_number_total 4167
_reflns_threshold_expression 'I > 2\s(I)'
_cod_data_source_file d3cc04887j2.cif
_cod_data_source_block compound_2
_cod_original_cell_volume 887.69(8)
_cod_database_code 7132224
_shelx_shelxl_version_number 2018/3
_chemical_oxdiff_formula 'C H F O'
_shelx_space_group_comment
;
The symmetry employed for this shelxl refinement is uniquely defined
by the following loop, which should always be used as a source of
symmetry information in preference to the above space-group names.
They are only intended as comments.
;
_shelx_estimated_absorpt_t_max 0.993
_shelx_estimated_absorpt_t_min 0.987
_diffrn_oxdiff_digest_frames
;
012bd3b97bb30e8346fe8608ded00030ec0002579c7
;
_reflns_odcompleteness_completeness 99.78
_reflns_odcompleteness_iscentric 1
_reflns_odcompleteness_theta 26.32
_olex2_refinement_description
;
1. Fixed Uiso
 At 1.2 times of:
  All C(H) groups, All C(H,H) groups
2. Restrained distances
 C33-C32 = C31-C32 = C31-C30
 1.54 with sigma of 0.01
 O34-C30 = O34-C33
 1.43 with sigma of 0.01
 C33-C30
 2.4 with sigma of 0.01
 O34-C31
 2.4 with sigma of 0.01
 C30-C32
 2.4 with sigma of 0.01
 C31-C33
 2.4 with sigma of 0.01
 C32-O34
 2.4 with sigma of 0.01
 C38-C37
 1.54 with sigma of 0.01
 C36-C37 = C35-C36
 1.54 with sigma of 0.01
 O39-C35 = O39-C38
 1.43 with sigma of 0.01
 O39-C37
 2.4 with sigma of 0.01
 C38-C36
 2.4 with sigma of 0.01
 C37-C35
 2.4 with sigma of 0.01
 C36-O39
 2.4 with sigma of 0.01
 C35-C38
 2.4 with sigma of 0.01
 C27-C26 = C27-C28 = C26-C25
 1.54 with sigma of 0.01
 O29-C28 = O29-C25
 1.43 with sigma of 0.01
 O29-C26
 2.4 with sigma of 0.01
 C25-C27
 2.4 with sigma of 0.01
 C26-C28
 2.4 with sigma of 0.01
 C27-O29
 2.4 with sigma of 0.01
 C28-C25
 2.4 with sigma of 0.01
3. Uiso/Uaniso restraints and constraints
C28 \\sim C27 \\sim C26 \\sim C25 \\sim O29 \\sim C33 \\sim O39 \\sim O34 \\sim
C30 \\sim C35 \\sim C31 \\sim C36 \\sim C32 \\sim C37 \\sim C38: within 1.7A
with sigma of 0.01 and sigma for terminal atoms of 0.02
Uanis(C28) \\sim Ueq, Uanis(C27) \\sim Ueq, Uanis(C26) \\sim Ueq, Uanis(C25)
\\sim Ueq, Uanis(O29) \\sim Ueq, Uanis(C33) \\sim Ueq, Uanis(O34) \\sim Ueq,
Uanis(O39) \\sim Ueq, Uanis(C30) \\sim Ueq, Uanis(C35) \\sim Ueq, Uanis(C31)
\\sim Ueq, Uanis(C36) \\sim Ueq, Uanis(C37) \\sim Ueq, Uanis(C32) \\sim Ueq,
Uanis(C38) \\sim Ueq: with sigma of 0.01 and sigma for terminal atoms of 0.02
4. Others
 Sof(C26)=Sof(H0AC)=Sof(H0AD)=Sof(C25)=Sof(H00C)=Sof(H00D)=Sof(O29)=Sof(C28)=
 Sof(H1AA)=Sof(H1AB)=Sof(C27)=Sof(H1AC)=Sof(H1AD)=0.66667*(1-FVAR(2))
 Sof(O39)=Sof(C38)=Sof(H2AA)=Sof(H2AB)=Sof(C37)=Sof(H3AA)=Sof(H3AB)=Sof(C36)=
 Sof(H4AA)=Sof(H4AB)=Sof(C35)=Sof(H5AA)=Sof(H5AB)=0.66667*FVAR(2)
 Fixed Sof: O34(0.33333) C32(0.33333) H6AA(0.33333) H6AB(0.33333) C30(0.33333)
 H00A(0.33333) H00B(0.33333) C31(0.33333) H1A(0.33333) H1B(0.33333)
 C33(0.33333) H0AA(0.33333) H0AB(0.33333)
5.a Secondary CH2 refined with riding coordinates:
 C32(H6AA,H6AB), C30(H00A,H00B), C31(H1A,H1B), C33(H0AA,H0AB), C26(H0AC,H0AD),
 C25(H00C,H00D), C28(H1AA,H1AB), C27(H1AC,H1AD), C38(H2AA,H2AB), C37(H3AA,H3AB),
  C36(H4AA,H4AB), C35(H5AA,H5AB)
5.b Aromatic/amide H refined with riding coordinates:
 C22(H00J), C21(H00K), C10(H00L), C5(H00M), C6(H00N), C11(H00O)
;
_smtbx_masks_void_probe_radius 1.2
_smtbx_masks_void_truncation_radius 1.2
_olex2_exptl_crystal_mounting_method loop
_olex2_submission_special_instructions 'No special instructions were received'
_oxdiff_exptl_absorpt_empirical_details
;
Empirical correction (ABSPACK) includes:
- Absorption correction using spherical harmonics
- Frame scaling
;
_oxdiff_exptl_absorpt_empirical_full_max 3.963
_oxdiff_exptl_absorpt_empirical_full_min 0.212

loop_
_space_group_symop_operation_xyz
'x, y, z'
'-x, -y, -z'

loop_
_atom_site_label
_atom_site_type_symbol
_atom_site_fract_x
_atom_site_fract_y
_atom_site_fract_z
_atom_site_U_iso_or_equiv
_atom_site_adp_type
_atom_site_occupancy
_atom_site_site_symmetry_order
_atom_site_calc_flag
_atom_site_refinement_flags_posn
_atom_site_refinement_flags_adp
_atom_site_refinement_flags_occupancy
_atom_site_disorder_assembly
_atom_site_disorder_group
F8 F 0.2531(2) 0.0320(2) 0.6150(2) 0.0255(4) Uani 1 1 d . . . . .
F7 F 0.3390(2) -0.0917(2) 0.3983(2) 0.0262(4) Uani 1 1 d . . . . .
F23 F 0.5991(2) 0.8274(2) 1.07173(19) 0.0269(5) Uani 1 1 d . . . . .
F15 F -0.0580(2) 0.3038(2) 0.5405(2) 0.0291(5) Uani 1 1 d . . . . .
F24 F 0.8189(2) 1.0168(2) 1.0351(2) 0.0281(5) Uani 1 1 d . . . . .
F16 F 0.0748(2) 0.6047(2) 0.7118(2) 0.0297(5) Uani 1 1 d . . . . .
C9 C 0.1640(4) 0.2784(4) 0.6344(3) 0.0221(6) Uani 1 1 d . . . . .
C17 C 0.4108(4) 0.7666(4) 0.8541(3) 0.0209(6) Uani 1 1 d . . . . .
C2 C 0.2549(4) -0.0173(3) 0.3802(3) 0.0214(6) Uani 1 1 d . . . . .
C13 C 0.1553(4) 0.5271(4) 0.7288(3) 0.0234(7) Uani 1 1 d . . . . .
C18 C 0.5596(4) 0.8517(4) 0.9567(3) 0.0211(6) Uani 1 1 d . . . . .
C12 C 0.3083(4) 0.6072(4) 0.8219(3) 0.0220(6) Uani 1 1 d . . . . .
C3 C 0.2089(4) 0.0477(4) 0.4948(3) 0.0214(6) Uani 1 1 d . . . . .
C20 C 0.6512(4) 0.9697(3) 0.8117(3) 0.0208(6) Uani 1 1 d . . . . .
C1 C 0.2334(4) 0.0088(4) 0.2598(3) 0.0215(6) Uani 1 1 d . . . . .
C19 C 0.6760(4) 0.9509(4) 0.9369(3) 0.0216(6) Uani 1 1 d . . . . .
C14 C 0.0857(3) 0.3677(4) 0.6378(3) 0.0232(6) Uani 1 1 d . . . . .
C4 C 0.1367(4) 0.1417(4) 0.4963(3) 0.0216(6) Uani 1 1 d . . . . .
C22 C 0.3813(4) 0.8128(4) 0.7473(3) 0.0224(6) Uani 1 1 d . . . . .
H00J H 0.278367 0.775293 0.687571 0.027 Uiso 1 1 calc R . . . .
C21 C 0.4967(4) 0.9105(4) 0.7270(3) 0.0224(6) Uani 1 1 d . . . . .
H00K H 0.471710 0.938918 0.653674 0.027 Uiso 1 1 calc R . . . .
C10 C 0.3036(4) 0.3536(4) 0.7506(3) 0.0228(6) Uani 1 1 d . . . . .
H00L H 0.351537 0.293724 0.767509 0.027 Uiso 1 1 calc R . . . .
C5 C 0.0832(4) 0.1367(4) 0.3604(3) 0.0248(7) Uani 1 1 d . . . . .
H00M H 0.013129 0.177763 0.346436 0.030 Uiso 1 1 calc R . . . .
C6 C 0.1310(4) 0.0732(4) 0.2474(3) 0.0257(7) Uani 1 1 d . . . . .
H00N H 0.093450 0.072777 0.157572 0.031 Uiso 1 1 calc R . . . .
C11 C 0.3746(4) 0.5137(4) 0.8423(3) 0.0240(7) Uani 1 1 d . . . . .
H00O H 0.469666 0.560678 0.920142 0.029 Uiso 1 1 calc R . . . .
O34 O 0.7205(14) 0.6713(13) 0.8438(13) 0.065(3) Uani 0.3333 1 d D U P A -1
C32 C 0.777(2) 0.4697(14) 0.8429(15) 0.061(3) Uani 0.3333 1 d D U P A -1
H6AA H 0.692991 0.410112 0.865654 0.073 Uiso 0.3333 1 calc R . P A -1
H6AB H 0.823783 0.403362 0.796188 0.073 Uiso 0.3333 1 calc R . P A -1
C30 C 0.824(2) 0.7331(18) 0.9928(14) 0.101(4) Uani 0.3333 1 d D U P A -1
H00A H 0.767670 0.735979 1.060931 0.121 Uiso 0.3333 1 calc R . P A -1
H00B H 0.903867 0.839701 1.028828 0.121 Uiso 0.3333 1 calc R . P A -1
C31 C 0.8970(18) 0.6224(19) 0.9823(16) 0.075(4) Uani 0.3333 1 d D U P A -1
H1A H 0.911683 0.608190 1.070496 0.090 Uiso 0.3333 1 calc R . P A -1
H1B H 0.996631 0.660844 0.970065 0.090 Uiso 0.3333 1 calc R . P A -1
C33 C 0.7193(17) 0.5330(16) 0.7443(11) 0.071(3) Uani 0.3333 1 d D U P A -1
H0AA H 0.788179 0.554969 0.690600 0.085 Uiso 0.3333 1 calc R . P A -1
H0AB H 0.614727 0.457524 0.671926 0.085 Uiso 0.3333 1 calc R . P A -1
C26 C 0.628(3) 0.6424(18) 0.621(3) 0.104(5) Uani 0.260(5) 1 d D U P B -2
H0AC H 0.698081 0.670185 0.569945 0.125 Uiso 0.260(5) 1 calc R . P B -2
H0AD H 0.618457 0.735911 0.683052 0.125 Uiso 0.260(5) 1 calc R . P B -2
C25 C 0.682(2) 0.5724(17) 0.7116(17) 0.068(3) Uani 0.260(5) 1 d D U P B -2
H00C H 0.795150 0.617338 0.748627 0.082 Uiso 0.260(5) 1 calc R . P B -2
H00D H 0.648275 0.594094 0.796902 0.082 Uiso 0.260(5) 1 calc R . P B -2
O29 O 0.6158(17) 0.4085(15) 0.6154(16) 0.083(3) Uani 0.260(5) 1 d D U P B -2
C28 C 0.496(3) 0.3638(19) 0.483(2) 0.114(5) Uani 0.260(5) 1 d D U P B -2
H1AA H 0.401177 0.276370 0.464143 0.137 Uiso 0.260(5) 1 calc R . P B -2
H1AB H 0.528111 0.331087 0.396746 0.137 Uiso 0.260(5) 1 calc R . P B -2
C27 C 0.470(2) 0.509(3) 0.509(3) 0.097(6) Uani 0.260(5) 1 d D U P B -2
H1AC H 0.442750 0.514584 0.416815 0.116 Uiso 0.260(5) 1 calc R . P B -2
H1AD H 0.388814 0.509722 0.550882 0.116 Uiso 0.260(5) 1 calc R . P B -2
O39 O 0.7307(13) 0.6088(13) 0.8624(13) 0.092(3) Uani 0.406(5) 1 d D U P B -3
C38 C 0.7147(16) 0.4524(15) 0.7703(15) 0.087(3) Uani 0.406(5) 1 d D U P B -3
H2AA H 0.737576 0.445515 0.681075 0.104 Uiso 0.406(5) 1 calc R . P B -3
H2AB H 0.609271 0.372434 0.739392 0.104 Uiso 0.406(5) 1 calc R . P B -3
C37 C 0.8278(17) 0.4284(13) 0.8643(16) 0.087(4) Uani 0.406(5) 1 d D U P B -3
H3AA H 0.880860 0.378877 0.806106 0.104 Uiso 0.406(5) 1 calc R . P B -3
H3AB H 0.774887 0.361005 0.902422 0.104 Uiso 0.406(5) 1 calc R . P B -3
C36 C 0.9412(14) 0.5889(15) 0.9905(14) 0.069(3) Uani 0.406(5) 1 d D U P B -3
H4AA H 0.949134 0.591515 1.086464 0.083 Uiso 0.406(5) 1 calc R . P B -3
H4AB H 1.043818 0.618222 0.983052 0.083 Uiso 0.406(5) 1 calc R . P B -3
C35 C 0.8785(13) 0.6972(12) 0.9750(14) 0.072(3) Uani 0.406(5) 1 d D U P B -3
H5AA H 0.871705 0.760162 1.069534 0.086 Uiso 0.406(5) 1 calc R . P B -3
H5AB H 0.947714 0.768748 0.949626 0.086 Uiso 0.406(5) 1 calc R . P B -3

loop_
_atom_site_aniso_label
_atom_site_aniso_U_11
_atom_site_aniso_U_22
_atom_site_aniso_U_33
_atom_site_aniso_U_23
_atom_site_aniso_U_13
_atom_site_aniso_U_12
F8 0.0303(10) 0.0288(10) 0.0244(9) 0.0190(8) 0.0096(8) 0.0136(8)
F7 0.0315(10) 0.0260(10) 0.0293(10) 0.0174(8) 0.0112(8) 0.0168(8)
F23 0.0364(11) 0.0334(10) 0.0152(8) 0.0137(8) 0.0079(8) 0.0186(9)
F15 0.0178(9) 0.0352(11) 0.0335(10) 0.0167(9) 0.0075(8) 0.0117(8)
F24 0.0250(10) 0.0329(10) 0.0167(9) 0.0083(8) -0.0005(7) 0.0109(8)
F16 0.0252(10) 0.0360(11) 0.0394(11) 0.0205(9) 0.0162(9) 0.0210(9)
C9 0.0226(15) 0.0276(16) 0.0234(14) 0.0169(13) 0.0121(12) 0.0117(13)
C17 0.0239(15) 0.0248(15) 0.0179(13) 0.0100(12) 0.0089(12) 0.0149(13)
C2 0.0195(14) 0.0186(14) 0.0247(15) 0.0114(12) 0.0046(12) 0.0077(12)
C13 0.0231(15) 0.0336(17) 0.0277(15) 0.0196(14) 0.0160(13) 0.0188(14)
C18 0.0303(16) 0.0249(15) 0.0136(13) 0.0100(12) 0.0081(12) 0.0174(14)
C12 0.0259(15) 0.0290(16) 0.0183(14) 0.0134(12) 0.0117(12) 0.0157(14)
C3 0.0208(14) 0.0238(15) 0.0205(14) 0.0149(12) 0.0055(12) 0.0071(12)
C20 0.0228(15) 0.0195(14) 0.0191(13) 0.0082(12) 0.0055(12) 0.0111(12)
C1 0.0210(14) 0.0208(14) 0.0174(13) 0.0076(12) 0.0039(12) 0.0071(12)
C19 0.0234(15) 0.0244(15) 0.0139(13) 0.0053(11) 0.0025(11) 0.0142(13)
C14 0.0163(14) 0.0334(17) 0.0249(15) 0.0172(13) 0.0107(12) 0.0111(13)
C4 0.0188(14) 0.0251(15) 0.0238(15) 0.0147(13) 0.0086(12) 0.0090(12)
C22 0.0216(14) 0.0293(16) 0.0184(14) 0.0124(12) 0.0059(12) 0.0134(13)
C21 0.0253(15) 0.0270(16) 0.0181(14) 0.0124(12) 0.0056(12) 0.0147(13)
C10 0.0253(15) 0.0283(16) 0.0234(15) 0.0171(13) 0.0111(13) 0.0148(13)
C5 0.0206(15) 0.0328(17) 0.0248(15) 0.0161(14) 0.0065(12) 0.0143(14)
C6 0.0230(15) 0.0343(18) 0.0202(14) 0.0146(13) 0.0043(12) 0.0134(14)
C11 0.0264(16) 0.0301(17) 0.0216(14) 0.0156(13) 0.0099(13) 0.0150(14)
O34 0.068(4) 0.057(4) 0.072(4) 0.021(3) 0.041(3) 0.034(3)
C32 0.071(4) 0.077(4) 0.055(4) 0.041(3) 0.038(4) 0.035(3)
C30 0.089(5) 0.093(5) 0.090(5) 0.029(4) 0.034(5) 0.023(4)
C31 0.076(5) 0.077(5) 0.074(5) 0.038(4) 0.046(4) 0.025(4)
C33 0.066(4) 0.071(4) 0.073(4) 0.019(4) 0.056(3) 0.028(4)
C26 0.099(7) 0.096(7) 0.100(7) 0.036(6) 0.038(6) 0.038(6)
C25 0.072(4) 0.063(4) 0.076(4) 0.023(4) 0.056(4) 0.034(4)
O29 0.075(5) 0.072(5) 0.084(5) 0.007(4) 0.062(4) 0.031(4)
C28 0.100(7) 0.106(7) 0.105(7) 0.028(6) 0.040(6) 0.037(6)
C27 0.093(7) 0.098(7) 0.091(7) 0.038(6) 0.047(6) 0.036(6)
O39 0.082(4) 0.084(4) 0.079(4) 0.016(3) 0.040(3) 0.025(3)
C38 0.076(4) 0.079(4) 0.091(4) 0.024(4) 0.044(4) 0.034(4)
C37 0.086(5) 0.082(5) 0.077(5) 0.027(4) 0.046(4) 0.026(4)
C36 0.073(5) 0.076(5) 0.067(4) 0.040(4) 0.041(4) 0.028(4)
C35 0.064(4) 0.081(5) 0.082(4) 0.037(4) 0.045(4) 0.039(4)

loop_
_atom_type_symbol
_atom_type_description
_atom_type_scat_dispersion_real
_atom_type_scat_dispersion_imag
_atom_type_scat_source
C C 0.0033 0.0016 'International Tables Vol C Tables 4.2.6.8 and 6.1.1.4'
H H 0.0000 0.0000 'International Tables Vol C Tables 4.2.6.8 and 6.1.1.4'
F F 0.0171 0.0103 'International Tables Vol C Tables 4.2.6.8 and 6.1.1.4'
O O 0.0106 0.0060 'International Tables Vol C Tables 4.2.6.8 and 6.1.1.4'

loop_
_geom_angle_atom_site_label_1
_geom_angle_atom_site_label_2
_geom_angle_atom_site_label_3
_geom_angle
_geom_angle_site_symmetry_1
_geom_angle_site_symmetry_3
_geom_angle_publ_flag
C14 C9 C4 122.6(3) . . ?
C14 C9 C10 114.9(3) . . ?
C10 C9 C4 118.6(3) . . ?
C18 C17 C12 122.7(3) . . ?
C18 C17 C22 115.0(3) . . ?
C22 C17 C12 118.7(3) . . ?
F7 C2 C3 117.0(3) . . ?
F7 C2 C1 120.6(3) . . ?
C3 C2 C1 121.9(3) . . ?
F16 C13 C12 120.8(3) . . ?
F16 C13 C14 117.3(3) . . ?
C14 C13 C12 121.5(3) . . ?
F23 C18 C17 120.8(3) . . ?
F23 C18 C19 117.0(3) . . ?
C19 C18 C17 121.9(3) . . ?
C13 C12 C17 122.7(3) . . ?
C13 C12 C11 115.2(3) . . ?
C11 C12 C17 118.6(3) . . ?
F8 C3 C2 117.0(3) . . ?
F8 C3 C4 120.3(3) . . ?
C2 C3 C4 122.3(3) . . ?
C19 C20 C1 122.4(3) . 2_666 ?
C19 C20 C21 114.9(3) . . ?
C21 C20 C1 118.7(3) . 2_666 ?
C2 C1 C20 122.5(3) . 2_666 ?
C2 C1 C6 114.3(3) . . ?
C6 C1 C20 118.8(3) . 2_666 ?
F24 C19 C18 117.4(3) . . ?
F24 C19 C20 120.4(3) . . ?
C18 C19 C20 121.8(3) . . ?
F15 C14 C9 120.8(3) . . ?
F15 C14 C13 116.7(3) . . ?
C13 C14 C9 122.1(3) . . ?
C3 C4 C9 122.4(3) . . ?
C3 C4 C5 114.8(3) . . ?
C5 C4 C9 119.0(3) . . ?
C21 C22 C17 121.9(3) . . ?
C22 C21 C20 121.8(3) . . ?
C11 C10 C9 121.8(3) . . ?
C6 C5 C4 121.0(3) . . ?
C5 C6 C1 122.6(3) . . ?
C10 C11 C12 121.2(3) . . ?
C33 O34 C30 111.4(6) . . ?
C31 C32 C33 101.4(6) . . ?
O34 C30 C31 105.8(6) . . ?
C30 C31 C32 102.3(6) . . ?
O34 C33 C32 104.5(6) . . ?
C25 C26 C27 102.6(7) . . ?
O29 C25 C26 106.6(6) . . ?
C25 O29 C28 110.3(6) . . ?
O29 C28 C27 106.5(6) . . ?
C26 C27 C28 101.8(7) . . ?
C35 O39 C38 108.0(6) . . ?
O39 C38 C37 106.4(6) . . ?
C38 C37 C36 106.2(5) . . ?
C35 C36 C37 105.3(5) . . ?
O39 C35 C36 109.4(6) . . ?

loop_
_geom_bond_atom_site_label_1
_geom_bond_atom_site_label_2
_geom_bond_distance
_geom_bond_site_symmetry_2
_geom_bond_publ_flag
F8 C3 1.353(3) . ?
F7 C2 1.352(4) . ?
F23 C18 1.349(3) . ?
F15 C14 1.355(4) . ?
F24 C19 1.349(4) . ?
F16 C13 1.350(4) . ?
C9 C14 1.394(4) . ?
C9 C4 1.491(4) . ?
C9 C10 1.397(4) . ?
C17 C18 1.392(4) . ?
C17 C12 1.489(5) . ?
C17 C22 1.407(4) . ?
C2 C3 1.382(4) . ?
C2 C1 1.392(4) . ?
C13 C12 1.394(5) . ?
C13 C14 1.386(5) . ?
C18 C19 1.381(5) . ?
C12 C11 1.404(4) . ?
C3 C4 1.393(4) . ?
C20 C1 1.487(4) 2_666 ?
C20 C19 1.399(4) . ?
C20 C21 1.405(4) . ?
C1 C6 1.408(4) . ?
C4 C5 1.408(4) . ?
C22 C21 1.370(5) . ?
C10 C11 1.392(5) . ?
C5 C6 1.378(5) . ?
O34 C30 1.458(9) . ?
O34 C33 1.414(8) . ?
C32 C31 1.549(9) . ?
C32 C33 1.552(9) . ?
C30 C31 1.536(9) . ?
C26 C25 1.539(9) . ?
C26 C27 1.542(10) . ?
C25 O29 1.431(9) . ?
O29 C28 1.450(9) . ?
C28 C27 1.551(9) . ?
O39 C38 1.476(8) . ?
O39 C35 1.424(8) . ?
C38 C37 1.510(9) . ?
C37 C36 1.520(9) . ?
C36 C35 1.506(8) . ?
